data_8107411
loop_
_publ_author_name
'Zhang, Shi-Lin'

_publ_section_title
;
 Crystal structure of
 (E)-5-(diethylamino)-2-((morpholinoimino)methyl)phenol, C15H23N3O2
;
_journal_issue 2
_journal_name_full 'Zeitschrift f\"ur Kristallographie - New Crystal Structures'
_journal_page_first 259
_journal_page_last 260
_journal_paper_doi 10.1515/ncrs-2022-0600
_journal_volume 238
_journal_year 2023
_chemical_formula_sum 'C15 H23 N3 O2'
_chemical_formula_weight 277.36
_space_group_crystal_system monoclinic
_space_group_IT_number 4
_space_group_name_Hall 'P 2yb'
_space_group_name_H-M_alt 'P 1 21 1'
_atom_sites_solution_hydrogens geom
_cell_angle_alpha 90
_cell_angle_beta 92.919(3)
_cell_angle_gamma 90
_cell_formula_units_Z 2
_cell_length_a 7.5122(15)
_cell_length_b 7.8955(16)
_cell_length_c 12.875(3)
_cell_measurement_reflns_used 1471
_cell_measurement_temperature 293(2)
_cell_measurement_theta_max 23.58
_cell_measurement_theta_min 2.58
_cell_volume 762.7(3)
_computing_cell_refinement 'Bruker SMART'
_computing_data_collection 'Bruker SMART'
_computing_data_reduction 'Bruker SAINT'
_computing_molecular_graphics 'Bruker SHELXTL'
_computing_publication_material 'Bruker SHELXTL'
_computing_structure_refinement 'SHELXL-2014/7 (Sheldrick, 2014)'
_computing_structure_solution 'Bruker SHELXTL'
_diffrn_ambient_temperature 293(2)
_diffrn_measured_fraction_theta_full 0.999
_diffrn_measured_fraction_theta_max 0.969
_diffrn_measurement_device_type 'CCD area detector'
_diffrn_measurement_method 'phi and omega scans'
_diffrn_radiation_type MoK\a
_diffrn_radiation_wavelength 0.71073
_diffrn_reflns_av_R_equivalents 0.0183
_diffrn_reflns_av_unetI/netI 0.0363
_diffrn_reflns_Laue_measured_fraction_full 0.999
_diffrn_reflns_Laue_measured_fraction_max 0.969
_diffrn_reflns_limit_h_max 9
_diffrn_reflns_limit_h_min -9
_diffrn_reflns_limit_k_max 10
_diffrn_reflns_limit_k_min -10
_diffrn_reflns_limit_l_max 16
_diffrn_reflns_limit_l_min -9
_diffrn_reflns_number 4703
_diffrn_reflns_point_group_measured_fraction_full 0.999
_diffrn_reflns_point_group_measured_fraction_max 0.971
_diffrn_reflns_theta_full 25.242
_diffrn_reflns_theta_max 28.090
_diffrn_reflns_theta_min 1.584
_exptl_absorpt_coefficient_mu 0.081
_exptl_absorpt_correction_T_max 0.991
_exptl_absorpt_correction_T_min 0.990
_exptl_absorpt_correction_type multi-scan
_exptl_absorpt_process_details sadabs
_exptl_crystal_colour colorless
_exptl_crystal_density_diffrn 1.208
_exptl_crystal_description block
_exptl_crystal_F_000 300
_exptl_crystal_size_max 0.120
_exptl_crystal_size_mid 0.120
_exptl_crystal_size_min 0.100
_refine_diff_density_max 0.486
_refine_diff_density_min -0.206
_refine_diff_density_rms 0.036
_refine_ls_abs_structure_details
; 
 Refined as an inversion twin. 
;
_refine_ls_abs_structure_Flack 1(3)
_refine_ls_extinction_coef .
_refine_ls_extinction_method none
_refine_ls_goodness_of_fit_ref 1.019
_refine_ls_hydrogen_treatment constr
_refine_ls_matrix_type full
_refine_ls_number_parameters 185
_refine_ls_number_reflns 3319
_refine_ls_number_restraints 8
_refine_ls_restrained_S_all 1.020
_refine_ls_R_factor_all 0.0745
_refine_ls_R_factor_gt 0.0545
_refine_ls_shift/su_max 0.000
_refine_ls_shift/su_mean 0.000
_refine_ls_structure_factor_coef Fsqd
_refine_ls_weighting_details 'w=1/[\s^2^(Fo^2^)+(0.0893P)^2^+0.2236P] where P=(Fo^2^+2Fc^2^)/3'
_refine_ls_weighting_scheme calc
_refine_ls_wR_factor_gt 0.1629
_refine_ls_wR_factor_ref 0.1802
_reflns_Friedel_coverage 0.871
_reflns_Friedel_fraction_full 1.000
_reflns_Friedel_fraction_max 0.974
_reflns_number_gt 2463
_reflns_number_total 3319
_reflns_threshold_expression 'I > 2\s(I)'
_cod_data_source_file suppl_j_ncrs-2022-0600_suppl.cif
_cod_data_source_block 1
_cod_original_sg_symbol_H-M 'P 21'
_cod_database_code 8107411
_shelx_space_group_comment
; 
The symmetry employed for this shelxl refinement is uniquely defined 
by the following loop, which should always be used as a source of 
symmetry information in preference to the above space-group names. 
They are only intended as comments. 
;
_shelx_estimated_absorpt_t_min 0.990
_shelx_estimated_absorpt_t_max 0.992

loop_
_space_group_symop_operation_xyz
'x, y, z'
'-x, y+1/2, -z'

loop_
_atom_site_label
_atom_site_type_symbol
_atom_site_fract_x
_atom_site_fract_y
_atom_site_fract_z
_atom_site_U_iso_or_equiv
_atom_site_adp_type
_atom_site_occupancy
_atom_site_site_symmetry_order
_atom_site_calc_flag
_atom_site_refinement_flags_posn
_atom_site_refinement_flags_adp
_atom_site_refinement_flags_occupancy
_atom_site_disorder_assembly
_atom_site_disorder_group
C1 C 0.4758(5) 0.1333(5) 0.1856(3) 0.0453(8) Uani 1 1 d . . . . .
C2 C 0.3116(5) 0.0472(5) 0.1789(3) 0.0501(9) Uani 1 1 d . . . . .
C3 C 0.2083(5) 0.0426(6) 0.0870(3) 0.0531(10) Uani 1 1 d . . . . .
H3 H 0.1009 -0.0162 0.0848 0.064 Uiso 1 1 calc R U . . .
C4 C 0.2614(5) 0.1242(5) -0.0034(3) 0.0474(9) Uani 1 1 d . . . . .
C5 C 0.4260(4) 0.2141(5) 0.0038(3) 0.0487(8) Uani 1 1 d . . . . .
H5 H 0.4651 0.2718 -0.0538 0.058 Uiso 1 1 calc R U . . .
C6 C 0.5262(5) 0.2157(5) 0.0952(3) 0.0490(9) Uani 1 1 d . . . . .
H6 H 0.6336 0.2744 0.0976 0.059 Uiso 1 1 calc R U . . .
C7 C 0.0148(5) -0.0115(7) -0.1131(3) 0.0658(12) Uani 1 1 d . U . . .
H7A H 0.0155 -0.0518 -0.1843 0.079 Uiso 1 1 calc R U . . .
H7B H 0.0366 -0.1075 -0.0672 0.079 Uiso 1 1 calc R U . . .
C8 C -0.1588(7) 0.0624(8) -0.0943(5) 0.0838(15) Uani 1 1 d . . . . .
H8A H -0.1610 0.0976 -0.0230 0.126 Uiso 1 1 calc R U . . .
H8B H -0.2504 -0.0204 -0.1086 0.126 Uiso 1 1 calc R U . . .
H8C H -0.1792 0.1586 -0.1389 0.126 Uiso 1 1 calc R U . . .
C9 C 0.2036(5) 0.2222(6) -0.1839(3) 0.0612(11) Uani 1 1 d . . . . .
H9A H 0.2528 0.3294 -0.1594 0.073 Uiso 1 1 calc R U . . .
H9B H 0.0946 0.2459 -0.2250 0.073 Uiso 1 1 calc R U . . .
C10 C 0.3351(6) 0.1378(7) -0.2526(3) 0.0708(13) Uani 1 1 d . . . . .
H10A H 0.4431 0.1130 -0.2124 0.106 Uiso 1 1 calc R U . . .
H10B H 0.3610 0.2123 -0.3087 0.106 Uiso 1 1 calc R U . . .
H10C H 0.2846 0.0345 -0.2802 0.106 Uiso 1 1 calc R U . . .
C11 C 0.5924(5) 0.1384(5) 0.2789(3) 0.0491(9) Uani 1 1 d . . . . .
H11 H 0.7024 0.1918 0.2764 0.059 Uiso 1 1 calc R U . . .
C12 C 0.6280(5) -0.0560(7) 0.5228(3) 0.0641(12) Uani 1 1 d . . . . .
H12A H 0.6564 -0.1619 0.4892 0.077 Uiso 1 1 calc R U . . .
H12B H 0.5025 -0.0577 0.5372 0.077 Uiso 1 1 calc R U . . .
C13 C 0.7389(6) -0.0388(8) 0.6235(3) 0.0725(13) Uani 1 1 d . . . . .
H13A H 0.7043 0.0633 0.6592 0.087 Uiso 1 1 calc R U . . .
H13B H 0.7164 -0.1347 0.6680 0.087 Uiso 1 1 calc R U . . .
C14 C 0.9553(7) 0.1102(9) 0.5422(4) 0.0823(16) Uani 1 1 d . . . . .
H14A H 1.0818 0.1160 0.5305 0.099 Uiso 1 1 calc R U . . .
H14B H 0.9229 0.2126 0.5783 0.099 Uiso 1 1 calc R U . . .
C15 C 0.8515(6) 0.1024(7) 0.4378(3) 0.0677(13) Uani 1 1 d . . . . .
H15A H 0.8714 0.2052 0.3988 0.081 Uiso 1 1 calc R U . . .
H15B H 0.8925 0.0072 0.3979 0.081 Uiso 1 1 calc R U . . .
N1 N 0.1610(4) 0.1191(6) -0.0943(3) 0.0659(11) Uani 1 1 d . U . . .
N2 N 0.5485(4) 0.0714(4) 0.3649(2) 0.0529(8) Uani 1 1 d . . . . .
N3 N 0.6628(4) 0.0838(5) 0.4542(2) 0.0541(8) Uani 1 1 d . . . . .
O1 O 0.2486(4) -0.0338(5) 0.2630(2) 0.0697(9) Uani 1 1 d . . . . .
H1 H 0.3118 -0.0108 0.3149 0.105 Uiso 1 1 calc R U . . .
O2 O 0.9225(4) -0.0313(5) 0.6053(2) 0.0697(9) Uani 1 1 d . . . . .

loop_
_atom_site_aniso_label
_atom_site_aniso_U_11
_atom_site_aniso_U_22
_atom_site_aniso_U_33
_atom_site_aniso_U_23
_atom_site_aniso_U_13
_atom_site_aniso_U_12
C1 0.0420(17) 0.047(2) 0.0468(18) -0.0018(17) 0.0004(14) 0.0001(16)
C2 0.052(2) 0.052(2) 0.046(2) 0.0031(17) 0.0050(16) -0.0024(17)
C3 0.0412(18) 0.067(3) 0.051(2) 0.0016(19) 0.0004(15) -0.0109(17)
C4 0.0439(18) 0.055(2) 0.0433(18) 0.0003(17) 0.0000(14) -0.0024(17)
C5 0.0431(18) 0.055(2) 0.0483(18) 0.0028(18) 0.0069(15) -0.0071(17)
C6 0.0423(18) 0.053(2) 0.052(2) -0.0018(18) 0.0027(15) -0.0063(17)
C7 0.061(2) 0.086(3) 0.050(2) 0.007(2) 0.0013(17) -0.001(2)
C8 0.073(3) 0.086(4) 0.092(4) 0.003(3) 0.001(3) 0.002(3)
C9 0.055(2) 0.078(3) 0.050(2) 0.015(2) -0.0038(17) -0.003(2)
C10 0.070(3) 0.088(4) 0.055(2) 0.014(2) 0.007(2) -0.002(3)
C11 0.0475(19) 0.049(2) 0.050(2) -0.0037(18) -0.0033(15) -0.0015(17)
C12 0.055(2) 0.086(3) 0.050(2) 0.007(2) -0.0038(17) -0.011(2)
C13 0.068(3) 0.100(4) 0.049(2) 0.009(3) -0.0067(18) -0.008(3)
C14 0.076(3) 0.095(4) 0.074(3) 0.018(3) -0.027(2) -0.028(3)
C15 0.063(2) 0.079(3) 0.060(2) 0.016(2) -0.0134(19) -0.023(2)
N1 0.0492(18) 0.099(3) 0.0491(17) 0.016(2) -0.0059(14) -0.023(2)
N2 0.0526(17) 0.060(2) 0.0455(17) -0.0057(16) -0.0059(13) 0.0050(15)
N3 0.0539(17) 0.059(2) 0.0477(17) -0.0038(16) -0.0096(13) -0.0001(15)
O1 0.0651(17) 0.095(2) 0.0481(14) 0.0179(17) -0.0014(12) -0.0266(17)
O2 0.0612(17) 0.086(2) 0.0605(16) 0.0127(18) -0.0124(13) -0.0030(17)

loop_
_atom_type_symbol
_atom_type_description
_atom_type_scat_dispersion_real
_atom_type_scat_dispersion_imag
_atom_type_scat_source
C C 0.0033 0.0016 'International Tables Vol C Tables 4.2.6.8 and 6.1.1.4'
H H 0.0000 0.0000 'International Tables Vol C Tables 4.2.6.8 and 6.1.1.4'
N N 0.0061 0.0033 'International Tables Vol C Tables 4.2.6.8 and 6.1.1.4'
O O 0.0106 0.0060 'International Tables Vol C Tables 4.2.6.8 and 6.1.1.4'

loop_
_geom_angle_atom_site_label_1
_geom_angle_atom_site_label_2
_geom_angle_atom_site_label_3
_geom_angle
_geom_angle_site_symmetry_1
_geom_angle_site_symmetry_3
C6 C1 C2 116.5(3) . .
C6 C1 C11 119.9(3) . .
C2 C1 C11 123.7(3) . .
O1 C2 C3 117.7(3) . .
O1 C2 C1 121.1(3) . .
C3 C2 C1 121.2(3) . .
C2 C3 C4 121.7(3) . .
C2 C3 H3 119.1 . .
C4 C3 H3 119.1 . .
N1 C4 C3 122.0(3) . .
N1 C4 C5 120.8(3) . .
C3 C4 C5 117.1(3) . .
C6 C5 C4 120.0(3) . .
C6 C5 H5 120.0 . .
C4 C5 H5 120.0 . .
C5 C6 C1 123.5(3) . .
C5 C6 H6 118.3 . .
C1 C6 H6 118.3 . .
C8 C7 N1 110.3(5) . .
C8 C7 H7A 109.6 . .
N1 C7 H7A 109.6 . .
C8 C7 H7B 109.6 . .
N1 C7 H7B 109.6 . .
H7A C7 H7B 108.1 . .
C7 C8 H8A 109.5 . .
C7 C8 H8B 109.5 . .
H8A C8 H8B 109.5 . .
C7 C8 H8C 109.5 . .
H8A C8 H8C 109.5 . .
H8B C8 H8C 109.5 . .
N1 C9 C10 113.1(4) . .
N1 C9 H9A 109.0 . .
C10 C9 H9A 109.0 . .
N1 C9 H9B 109.0 . .
C10 C9 H9B 109.0 . .
H9A C9 H9B 107.8 . .
C9 C10 H10A 109.5 . .
C9 C10 H10B 109.5 . .
H10A C10 H10B 109.5 . .
C9 C10 H10C 109.5 . .
H10A C10 H10C 109.5 . .
H10B C10 H10C 109.5 . .
N2 C11 C1 122.1(3) . .
N2 C11 H11 118.9 . .
C1 C11 H11 118.9 . .
N3 C12 C13 110.2(4) . .
N3 C12 H12A 109.6 . .
C13 C12 H12A 109.6 . .
N3 C12 H12B 109.6 . .
C13 C12 H12B 109.6 . .
H12A C12 H12B 108.1 . .
O2 C13 C12 111.2(3) . .
O2 C13 H13A 109.4 . .
C12 C13 H13A 109.4 . .
O2 C13 H13B 109.4 . .
C12 C13 H13B 109.4 . .
H13A C13 H13B 108.0 . .
O2 C14 C15 112.3(4) . .
O2 C14 H14A 109.1 . .
C15 C14 H14A 109.1 . .
O2 C14 H14B 109.1 . .
C15 C14 H14B 109.1 . .
H14A C14 H14B 107.9 . .
N3 C15 C14 109.7(4) . .
N3 C15 H15A 109.7 . .
C14 C15 H15A 109.7 . .
N3 C15 H15B 109.7 . .
C14 C15 H15B 109.7 . .
H15A C15 H15B 108.2 . .
C4 N1 C9 121.9(3) . .
C4 N1 C7 121.5(3) . .
C9 N1 C7 116.0(3) . .
C11 N2 N3 120.3(3) . .
N2 N3 C12 108.9(3) . .
N2 N3 C15 116.7(3) . .
C12 N3 C15 112.0(3) . .
C2 O1 H1 109.5 . .
C14 O2 C13 109.2(4) . .

loop_
_geom_bond_atom_site_label_1
_geom_bond_atom_site_label_2
_geom_bond_distance
_geom_bond_site_symmetry_2
C1 C6 1.403(5) .
C1 C2 1.407(5) .
C1 C11 1.451(5) .
C2 O1 1.363(5) .
C2 C3 1.382(5) .
C3 C4 1.406(5) .
C3 H3 0.9300 .
C4 N1 1.360(5) .
C4 C5 1.424(5) .
C5 C6 1.364(5) .
C5 H5 0.9300 .
C6 H6 0.9300 .
C7 C8 1.461(6) .
C7 N1 1.517(6) .
C7 H7A 0.9700 .
C7 H7B 0.9700 .
C8 H8A 0.9600 .
C8 H8B 0.9600 .
C8 H8C 0.9600 .
C9 N1 1.461(5) .
C9 C10 1.513(6) .
C9 H9A 0.9700 .
C9 H9B 0.9700 .
C10 H10A 0.9600 .
C10 H10B 0.9600 .
C10 H10C 0.9600 .
C11 N2 1.285(5) .
C11 H11 0.9300 .
C12 N3 1.445(5) .
C12 C13 1.511(5) .
C12 H12A 0.9700 .
C12 H12B 0.9700 .
C13 O2 1.412(5) .
C13 H13A 0.9700 .
C13 H13B 0.9700 .
C14 O2 1.411(6) .
C14 C15 1.520(6) .
C14 H14A 0.9700 .
C14 H14B 0.9700 .
C15 N3 1.451(5) .
C15 H15A 0.9700 .
C15 H15B 0.9700 .
N2 N3 1.404(4) .
O1 H1 0.8200 .

loop_
_geom_hbond_atom_site_label_D
_geom_hbond_atom_site_label_H
_geom_hbond_atom_site_label_A
_geom_hbond_distance_DH
_geom_hbond_distance_HA
_geom_hbond_distance_DA
_geom_hbond_angle_DHA
_geom_hbond_site_symmetry_A
O1 H1 N2 0.82 1.97 2.681(4) 144.6 .

loop_
_geom_torsion_atom_site_label_1
_geom_torsion_atom_site_label_2
_geom_torsion_atom_site_label_3
_geom_torsion_atom_site_label_4
_geom_torsion
_geom_torsion_site_symmetry_1
_geom_torsion_site_symmetry_2
_geom_torsion_site_symmetry_3
_geom_torsion_site_symmetry_4
C6 C1 C2 O1 -178.6(4) . . . .
C11 C1 C2 O1 2.2(6) . . . .
C6 C1 C2 C3 1.1(6) . . . .
C11 C1 C2 C3 -178.1(4) . . . .
O1 C2 C3 C4 179.2(4) . . . .
C1 C2 C3 C4 -0.5(6) . . . .
C2 C3 C4 N1 179.5(4) . . . .
C2 C3 C4 C5 -0.6(6) . . . .
N1 C4 C5 C6 -179.0(4) . . . .
C3 C4 C5 C6 1.2(6) . . . .
C4 C5 C6 C1 -0.6(6) . . . .
C2 C1 C6 C5 -0.6(6) . . . .
C11 C1 C6 C5 178.7(4) . . . .
C6 C1 C11 N2 176.8(4) . . . .
C2 C1 C11 N2 -4.0(6) . . . .
N3 C12 C13 O2 -57.7(6) . . . .
O2 C14 C15 N3 55.5(6) . . . .
C3 C4 N1 C9 171.6(4) . . . .
C5 C4 N1 C9 -8.2(7) . . . .
C3 C4 N1 C7 -17.2(7) . . . .
C5 C4 N1 C7 163.0(4) . . . .
C10 C9 N1 C4 87.0(5) . . . .
C10 C9 N1 C7 -84.7(5) . . . .
C8 C7 N1 C4 99.0(5) . . . .
C8 C7 N1 C9 -89.3(5) . . . .
C1 C11 N2 N3 -178.0(4) . . . .
C11 N2 N3 C12 -154.8(4) . . . .
C11 N2 N3 C15 -26.7(5) . . . .
C13 C12 N3 N2 -175.6(4) . . . .
C13 C12 N3 C15 53.8(5) . . . .
C14 C15 N3 N2 -178.8(4) . . . .
C14 C15 N3 C12 -52.3(5) . . . .
C15 C14 O2 C13 -59.6(6) . . . .
C12 C13 O2 C14 60.2(6) . . . .
